data_1553064
loop_
_publ_author_name
'Beyeh, N. Kodiah'
'Valkonen, Arto'
'Bhowmik, Sandip'
'Pan, Fangfang'
'Rissanen, K.'

_publ_section_title
;
 &#x000D; N-Alkyl ammonium resorcinarene salts: multivalent halogen-bonded
 deep-cavity cavitands
;
_journal_issue 4
_journal_name_full 'Organic Chemistry Frontiers'
_journal_page_first 340
_journal_paper_doi 10.1039/C4QO00326H
_journal_volume 2
_journal_year 2015
_chemical_formula_moiety '4(Br), C2 H4 Cl2, C68 H104 N4 O8, C2 H6 O'
_chemical_formula_sum 'C72 H114 Br4 Cl2 N4 O9'
_chemical_formula_weight 1570.21
_space_group_crystal_system orthorhombic
_space_group_IT_number 61
_space_group_name_Hall '-P 2ac 2ab'
_space_group_name_H-M_alt 'P b c a'
_atom_sites_solution_hydrogens geom
_atom_sites_solution_primary direct
_atom_sites_solution_secondary difmap
_audit_creation_date 2013-11-01
_audit_creation_method
;
  Olex2 1.2
  (compiled Apr 23 2013 17:59:47, GUI svn.r4466)
;
_audit_update_record
;
2014-12-11 deposited with the CCDC.
2015-01-26 downloaded from the CCDC.
;
_cell_angle_alpha 90.00
_cell_angle_beta 90.00
_cell_angle_gamma 90.00
_cell_formula_units_Z 8
_cell_length_a 23.3371(3)
_cell_length_b 23.5232(2)
_cell_length_c 27.0473(3)
_cell_measurement_reflns_used 22210
_cell_measurement_temperature 123.01(10)
_cell_measurement_theta_max 76.1270
_cell_measurement_theta_min 3.1350
_cell_volume 14848.0(3)
_computing_cell_refinement
;
CrysAlisPro, Agilent Technologies,
Version 1.171.36.28 (release 01-02-2013 CrysAlis171 .NET)
(compiled Feb  1 2013,16:14:44)
;
_computing_data_collection
;
CrysAlisPro, Agilent Technologies,
Version 1.171.36.28 (release 01-02-2013 CrysAlis171 .NET)
(compiled Feb  1 2013,16:14:44)
;
_computing_data_reduction
;
CrysAlisPro, Agilent Technologies,
Version 1.171.36.28 (release 01-02-2013 CrysAlis171 .NET)
(compiled Feb  1 2013,16:14:44)
;
_computing_molecular_graphics
;
O. V. Dolomanov, L. J. Bourhis, R. J. Gildea, J. A. K. Howard and H. Puschmann,
OLEX2: a complete structure solution, refinement and analysis program.
J. Appl. Cryst. (2009). 42, 339-341.
;
_computing_publication_material
;
O. V. Dolomanov, L. J. Bourhis, R. J. Gildea, J. A. K. Howard and H. Puschmann,
OLEX2: a complete structure solution, refinement and analysis program.
J. Appl. Cryst. (2009). 42, 339-341.
;
_computing_structure_refinement
;
XL, G.M. Sheldrick, Acta Cryst.
(2008). A64, 112-122
;
_computing_structure_solution 'SHELXS-97 (Sheldrick, 1990)'
_diffrn_ambient_temperature 123.01(10)
_diffrn_detector_area_resol_mean 10.3953
_diffrn_measured_fraction_theta_full 0.9986
_diffrn_measured_fraction_theta_max 0.9760
_diffrn_measurement_details
;
#__ type_ start__ end____ width___ exp.time_
  1 omega  -49.00   20.00   1.0000   15.0000
omega____ theta____ kappa____ phi______ frames
    -      -41.3676   37.0000   60.0000 69

#__ type_ start__ end____ width___ exp.time_
  2 omega  -47.00   20.00   1.0000   15.0000
omega____ theta____ kappa____ phi______ frames
    -      -41.3676   37.0000  120.0000 67

#__ type_ start__ end____ width___ exp.time_
  3 omega   53.00   96.00   1.0000   15.0000
omega____ theta____ kappa____ phi______ frames
    -       41.3676 -125.0000   90.0000 43

#__ type_ start__ end____ width___ exp.time_
  4 omega   28.00   63.00   1.0000   15.0000
omega____ theta____ kappa____ phi______ frames
    -       41.3676 -125.0000 -120.0000 35

#__ type_ start__ end____ width___ exp.time_
  5 omega   27.00   55.00   1.0000   15.0000
omega____ theta____ kappa____ phi______ frames
    -       41.3676 -125.0000 -180.0000 28

#__ type_ start__ end____ width___ exp.time_
  6 omega   39.00   73.00   1.0000  110.0000
omega____ theta____ kappa____ phi______ frames
    -      112.0000  -30.0000   60.0000 34

#__ type_ start__ end____ width___ exp.time_
  7 omega   43.00   79.00   1.0000  110.0000
omega____ theta____ kappa____ phi______ frames
    -      112.0000  -45.0000 -120.0000 36

#__ type_ start__ end____ width___ exp.time_
  8 omega   41.00   75.00   1.0000  110.0000
omega____ theta____ kappa____ phi______ frames
    -      112.0000  -30.0000   90.0000 34

#__ type_ start__ end____ width___ exp.time_
  9 omega   45.00   71.00   1.0000  110.0000
omega____ theta____ kappa____ phi______ frames
    -      112.0000  -30.0000  -30.0000 26

#__ type_ start__ end____ width___ exp.time_
 10 omega  137.00  178.00   1.0000  110.0000
omega____ theta____ kappa____ phi______ frames
    -      112.0000  111.0000   90.0000 41

#__ type_ start__ end____ width___ exp.time_
 11 omega   44.00   84.00   1.0000  110.0000
omega____ theta____ kappa____ phi______ frames
    -      112.0000  -30.0000  120.0000 40

#__ type_ start__ end____ width___ exp.time_
 12 omega   48.00   88.00   1.0000  110.0000
omega____ theta____ kappa____ phi______ frames
    -      112.0000  -45.0000  -60.0000 40

#__ type_ start__ end____ width___ exp.time_
 13 omega  108.00  165.00   1.0000  110.0000
omega____ theta____ kappa____ phi______ frames
    -      112.0000   45.0000 -150.0000 57

#__ type_ start__ end____ width___ exp.time_
 14 omega   31.00  163.00   1.0000  110.0000
omega____ theta____ kappa____ phi______ frames
    -      112.0000  -15.0000 -150.0000 132
;
_diffrn_measurement_device_type 'SuperNova, Dual, Cu at zero, Atlas'
_diffrn_measurement_method '\w scans'
_diffrn_orient_matrix_UB_11 -0.0068254000
_diffrn_orient_matrix_UB_12 -0.0531740000
_diffrn_orient_matrix_UB_13 -0.0327604000
_diffrn_orient_matrix_UB_21 0.0131785000
_diffrn_orient_matrix_UB_22 0.0359757000
_diffrn_orient_matrix_UB_23 -0.0462174000
_diffrn_orient_matrix_UB_31 0.0642903000
_diffrn_orient_matrix_UB_32 -0.0130167000
_diffrn_orient_matrix_UB_33 0.0060655000
_diffrn_radiation_monochromator mirror
_diffrn_radiation_type 'Cu K\a'
_diffrn_radiation_wavelength 1.5418
_diffrn_reflns_av_R_equivalents 0.0619
_diffrn_reflns_av_unetI/netI 0.0597
_diffrn_reflns_limit_h_max 22
_diffrn_reflns_limit_h_min -17
_diffrn_reflns_limit_k_max 27
_diffrn_reflns_limit_k_min -29
_diffrn_reflns_limit_l_max 33
_diffrn_reflns_limit_l_min -33
_diffrn_reflns_number 55172
_diffrn_reflns_theta_full 68.00
_diffrn_reflns_theta_max 76.75
_diffrn_reflns_theta_min 3.13
_diffrn_source 'SuperNova (Cu) X-ray Source'
_exptl_absorpt_coefficient_mu 3.753
_exptl_absorpt_correction_T_max 0.831
_exptl_absorpt_correction_T_min 0.741
_exptl_absorpt_correction_type gaussian
_exptl_absorpt_process_details
;
CrysAlisPro, Agilent Technologies,
Version 1.171.36.28 (release 01-02-2013 CrysAlis171 .NET)
(compiled Feb  1 2013,16:14:44)
Numerical absorption correction based on gaussian integration over
			a multifaceted crystal model
;
_exptl_crystal_density_diffrn 1.405
_exptl_crystal_density_method 'not measured'
_exptl_crystal_F_000 6560
_exptl_crystal_size_max 0.1791
_exptl_crystal_size_mid 0.1233
_exptl_crystal_size_min 0.1089
_refine_diff_density_max 2.038
_refine_diff_density_min -1.152
_refine_diff_density_rms 0.103
_refine_ls_extinction_method none
_refine_ls_goodness_of_fit_ref 1.051
_refine_ls_hydrogen_treatment mixed
_refine_ls_matrix_type full
_refine_ls_number_parameters 864
_refine_ls_number_reflns 12047
_refine_ls_number_restraints 61
_refine_ls_restrained_S_all 1.084
_refine_ls_R_factor_all 0.0905
_refine_ls_R_factor_gt 0.0778
_refine_ls_shift/su_max 0.001
_refine_ls_shift/su_mean 0.000
_refine_ls_structure_factor_coef Fsqd
_refine_ls_weighting_details 'calc w=1/[\s^2^(Fo^2^)+(0.1400P)^2^+21.2397P] where P=(Fo^2^+2Fc^2^)/3'
_refine_ls_weighting_scheme calc
_refine_ls_wR_factor_gt 0.2208
_refine_ls_wR_factor_ref 0.2411
_reflns_number_gt 9727
_reflns_number_total 12047
_reflns_threshold_expression >2sigma(I)
_cod_data_source_file c4qo00326h2.cif
_cod_data_source_block EtOH_C2Cl2@3
_cod_database_code 1553064
_chemical_oxdiff_formula 'C60 H60 O8 N4 Cl4'
_reflns_odcompleteness_completeness 99.86
_reflns_odcompleteness_iscentric 1
_reflns_odcompleteness_theta 71.98
_olex2_refinement_description
;
1. Fixed Uiso
 At 1.2 times of:
  All C(H) groups, All C(H,H) groups, All C(H,H,H,H) groups, All N(H,H) groups
 At 1.5 times of:
  All C(H,H,H) groups, All O(H) groups
2. Restrained distances
 C71-C72
 1.5 with sigma of 0.02
 C71-Cl1A = C72-Cl2A = C71-Cl1B = C72-Cl2B
 1.7 with sigma of 0.02
 H4-H5
 2.1 with sigma of 0.02
 C71-Cl1A \\sim C71-Cl1B \\sim C72-Cl2A \\sim C72-Cl2B
 with sigma of 0.01
 C16-C17A \\sim C16-C17B
 with sigma of 0.02
3. Uiso/Uaniso restraints and constraints
Uanis(C17A) \\sim Ueq, Uanis(C17B) \\sim Ueq: with sigma of 0.01 and sigma for terminal atoms of 0.02
Uanis(C16) \\sim Ueq, Uanis(C71) \\sim Ueq, Uanis(C72) \\sim Ueq: with sigma of 0.02 and sigma for terminal atoms of 0.04
Uanis(Cl2A) \\sim Ueq, Uanis(Cl1B) \\sim Ueq, Uanis(Cl2B) \\sim Ueq: with sigma of 0.002 and sigma for terminal atoms of 0.004
4. Others
 Sof(Cl1B)=1-FVAR(1)
 Sof(Cl1A)=FVAR(1)
 Sof(Cl2B)=Sof(H72C)=Sof(H72D)=1-FVAR(2)
 Sof(Cl2A)=Sof(H72A)=Sof(H72B)=FVAR(2)
 Sof(H16C)=Sof(H16D)=Sof(C17B)=Sof(H17D)=Sof(H17E)=Sof(H17F)=1-FVAR(3)
 Sof(H16A)=Sof(H16B)=Sof(C17A)=Sof(H17A)=Sof(H17B)=Sof(H17C)=FVAR(3)
5.a Riding coordinates:
 O8(H8)
5.b Ternary CH refined with riding coordinates:
 C8(H8A), C14(H14), C25(H25), C31(H31), C42(H42), C48(H48), C59(H59), C65(H65)
5.c Secondary CH2 refined with riding coordinates:
 C71(H71A,H71B), C72(H72A,H72B), C72(H72C,H72D), N1(H1A,H1B), N2(H2A,H2B),
 N3(H3A,H3B), N4(H4A,H4B), C7(H7A,H7B), C9(H9A,H9B), C10(H10A,H10B), C11(H11A,
 H11B), C12(H12A,H12B), C13(H13A,H13B), C15(H15A,H15B), C16(H16A,H16B),
 C16(H16C,H16D), C24(H24A,H24B), C26(H26A,H26B), C27(H27A,H27B), C28(H28A,H28B),
  C29(H29A,H29B), C30(H30A,H30B), C32(H32A,H32B), C33(H33A,H33B), C41(H41A,
 H41B), C43(H43A,H43B), C44(H44A,H44B), C45(H45A,H45B), C46(H46A,H46B),
 C47(H47A,H47B), C49(H49A,H49B), C50(H50A,H50B), C58(H58A,H58B), C60(H60A,H60B),
  C61(H61A,H61B), C62(H62A,H62B), C63(H63A,H63B), C64(H64A,H64B), C66(H66A,
 H66B), C67(H67A,H67B), C70(H70A,H70B)
5.d Aromatic/amide H refined with riding coordinates:
 C4(H4C), C23(H23), C40(H40), C57(H57)
5.e Idealised Me refined as rotating group:
 C17A(H17A,H17B,H17C), C17B(H17D,H17E,H17F), C34(H34A,H34B,H34C), C51(H51A,
 H51B,H51C), C68(H68A,H68B,H68C), C69(H69A,H69B,H69C)
5.f Idealised tetrahedral OH refined as rotating group:
 O1(H1), O2(H2), O3(H3), O4(H4), O5(H5), O6(H6), O7(H7), O9(H9)
;

loop_
_space_group_symop_id
_space_group_symop_operation_xyz
1 'x, y, z'
2 '-x+1/2, -y, z+1/2'
3 'x+1/2, -y+1/2, -z'
4 '-x, y+1/2, -z+1/2'
5 '-x, -y, -z'
6 'x-1/2, y, -z-1/2'
7 '-x-1/2, y-1/2, z'
8 'x, -y-1/2, z-1/2'

loop_
_atom_site_label
_atom_site_type_symbol
_atom_site_fract_x
_atom_site_fract_y
_atom_site_fract_z
_atom_site_U_iso_or_equiv
_atom_site_adp_type
_atom_site_occupancy
_atom_site_symmetry_multiplicity
_atom_site_calc_flag
_atom_site_refinement_flags
_atom_site_disorder_assembly
_atom_site_disorder_group
Br1 Br -0.02864(4) 0.26684(3) 0.66340(3) 0.0611(2) Uani 1 1 d . . .
Br2 Br 0.16498(3) 0.05522(3) 0.67805(2) 0.0541(2) Uani 1 1 d . . .
Br3 Br 0.31142(3) 0.24310(2) 0.66177(2) 0.0509(2) Uani 1 1 d . . .
Br4 Br 0.13297(4) 0.40404(4) 0.66753(2) 0.0640(3) Uani 1 1 d . . .
Cl1A Cl 0.1318(3) 0.2384(2) 0.4964(2) 0.145(3) Uani 0.711(11) 1 d PD A 1
Cl1B Cl 0.0953(5) 0.2669(5) 0.5260(5) 0.111(4) Uani 0.289(11) 1 d PDU A 2
Cl2A Cl 0.2498(5) 0.1774(5) 0.5257(3) 0.169(4) Uani 0.522(10) 1 d PDU A 1
Cl2B Cl 0.1908(4) 0.1546(4) 0.5282(3) 0.145(4) Uani 0.478(10) 1 d PDU A 2
C71 C 0.1650(6) 0.2605(8) 0.5493(6) 0.204(9) Uani 1 1 d DU . .
H71A H 0.1903 0.2933 0.5423 0.245 Uiso 1 1 calc R A 1
H71B H 0.1363 0.2720 0.5743 0.245 Uiso 1 1 calc R A 1
C72 C 0.2005(6) 0.2093(6) 0.5680(5) 0.147(6) Uani 1 1 d DU A .
H72A H 0.1734 0.1796 0.5791 0.176 Uiso 0.522(10) 1 calc PR A 1
H72B H 0.2223 0.2219 0.5974 0.176 Uiso 0.522(10) 1 calc PR A 1
H72C H 0.1877 0.1983 0.6016 0.176 Uiso 0.478(10) 1 calc PR A 2
H72D H 0.2416 0.2196 0.5697 0.176 Uiso 0.478(10) 1 calc PR A 2
O1 O 0.08819(19) 0.48019(15) 0.78340(15) 0.0475(10) Uani 1 1 d . . .
H1 H 0.1230 0.4759 0.7766 0.071 Uiso 1 1 calc R . .
O2 O -0.06205(18) 0.34802(16) 0.78186(18) 0.0526(10) Uani 1 1 d . . .
H2 H -0.0672 0.3128 0.7846 0.079 Uiso 1 1 calc R . .
O3 O -0.05274(18) 0.23365(15) 0.77245(17) 0.0495(10) Uani 1 1 d . . .
H3 H -0.0441 0.2394 0.7427 0.074 Uiso 1 1 calc R . .
O4 O 0.07014(18) 0.07344(14) 0.77743(15) 0.0438(9) Uani 1 1 d . . .
H4 H 0.1050 0.0673 0.7828 0.066 Uiso 1 1 calc RD . .
O5 O 0.18435(18) 0.04907(13) 0.79210(14) 0.0433(9) Uani 1 1 d . . .
H5 H 0.1880 0.0458 0.7613 0.065 Uiso 1 1 calc RD . .
O6 O 0.34367(17) 0.17502(14) 0.78516(14) 0.0418(9) Uani 1 1 d . . .
H6 H 0.3491 0.2103 0.7845 0.063 Uiso 1 1 calc R . .
O7 O 0.33296(17) 0.29020(13) 0.76976(13) 0.0390(8) Uani 1 1 d . . .
H7 H 0.3267 0.2854 0.7395 0.058 Uiso 1 1 calc R . .
O8 O 0.19802(19) 0.44463(14) 0.76407(14) 0.0469(10) Uani 1 1 d . . .
H8 H 0.1831 0.4332 0.7376 0.070 Uiso 1 1 d R . .
N1 N -0.0078(2) 0.40931(18) 0.69502(17) 0.0458(11) Uani 1 1 d . . .
H1A H -0.0174 0.3720 0.7008 0.055 Uiso 1 1 calc R . .
H1B H 0.0302 0.4103 0.6860 0.055 Uiso 1 1 calc R . .
N2 N 0.0313(2) 0.13170(18) 0.68571(17) 0.0449(11) Uani 1 1 d . . .
H2A H 0.0620 0.1089 0.6934 0.054 Uiso 1 1 calc R . .
H2B H 0.0445 0.1685 0.6841 0.054 Uiso 1 1 calc R . .
N3 N 0.2931(2) 0.10481(17) 0.69990(15) 0.0397(10) Uani 1 1 d . . .
H3A H 0.3044 0.1422 0.7014 0.048 Uiso 1 1 calc R . .
H3B H 0.2556 0.1039 0.6893 0.048 Uiso 1 1 calc R . .
N4 N 0.2716(2) 0.37498(18) 0.67283(16) 0.0428(11) Uani 1 1 d . . .
H4A H 0.2323 0.3780 0.6743 0.051 Uiso 1 1 calc R . .
H4B H 0.2804 0.3373 0.6678 0.051 Uiso 1 1 calc R . .
C1 C 0.0141(3) 0.4119(2) 0.78412(19) 0.0407(12) Uani 1 1 d . . .
C2 C -0.0105(2) 0.3626(2) 0.80314(19) 0.0391(12) Uani 1 1 d . . .
C3 C 0.0154(2) 0.33113(18) 0.84058(17) 0.0355(11) Uani 1 1 d . . .
C4 C 0.0685(2) 0.35042(18) 0.85708(16) 0.0348(11) Uani 1 1 d . . .
H4C H 0.0877 0.3290 0.8818 0.042 Uiso 1 1 calc R . .
C5 C 0.0952(2) 0.39935(18) 0.83938(16) 0.0322(11) Uani 1 1 d . . .
C6 C 0.0665(2) 0.43008(18) 0.80245(17) 0.0374(11) Uani 1 1 d . . .
C7 C -0.0153(3) 0.4425(2) 0.7419(2) 0.0483(14) Uani 1 1 d . . .
H7A H -0.0567 0.4467 0.7493 0.058 Uiso 1 1 calc R . .
H7B H 0.0013 0.4810 0.7379 0.058 Uiso 1 1 calc R . .
C8 C -0.0438(3) 0.4317(2) 0.6527(2) 0.0497(15) Uani 1 1 d . . .
H8A H -0.0408 0.4741 0.6522 0.060 Uiso 1 1 calc R . .
C9 C -0.0185(4) 0.4083(3) 0.6043(2) 0.0626(18) Uani 1 1 d . . .
H9A H -0.0149 0.3664 0.6067 0.075 Uiso 1 1 calc R . .
H9B H 0.0203 0.4243 0.5992 0.075 Uiso 1 1 calc R . .
C10 C -0.0570(4) 0.4238(4) 0.5602(3) 0.081(3) Uani 1 1 d . . .
H10A H -0.0544 0.4652 0.5541 0.097 Uiso 1 1 calc R . .
H10B H -0.0428 0.4041 0.5303 0.097 Uiso 1 1 calc R . .
C11 C -0.1186(4) 0.4081(4) 0.5685(3) 0.080(2) Uani 1 1 d . . .
H11A H -0.1220 0.3661 0.5698 0.096 Uiso 1 1 calc R . .
H11B H -0.1418 0.4217 0.5402 0.096 Uiso 1 1 calc R . .
C12 C -0.1423(3) 0.4337(3) 0.6166(3) 0.0603(17) Uani 1 1 d . . .
H12A H -0.1427 0.4756 0.6142 0.072 Uiso 1 1 calc R . .
H12B H -0.1822 0.4205 0.6219 0.072 Uiso 1 1 calc R . .
C13 C -0.1054(3) 0.4156(2) 0.6600(2) 0.0486(14) Uani 1 1 d . . .
H13A H -0.1199 0.4338 0.6905 0.058 Uiso 1 1 calc R . .
H13B H -0.1083 0.3739 0.6643 0.058 Uiso 1 1 calc R . .
C14 C -0.0127(3) 0.2787(2) 0.8627(2) 0.0433(13) Uani 1 1 d . . .
H14 H -0.0542 0.2802 0.8534 0.052 Uiso 1 1 calc R . .
C15 C -0.0104(3) 0.2795(2) 0.9197(2) 0.0552(17) Uani 1 1 d . B .
H15A H 0.0301 0.2762 0.9304 0.066 Uiso 1 1 calc R . .
H15B H -0.0253 0.3164 0.9317 0.066 Uiso 1 1 calc R . .
C16 C -0.0451(5) 0.2314(3) 0.9429(3) 0.087(3) Uani 1 1 d DU . .
H16A H -0.0864 0.2384 0.9371 0.104 Uiso 0.77(4) 1 calc PR B 1
H16B H -0.0348 0.1951 0.9267 0.104 Uiso 0.77(4) 1 calc PR B 1
H16C H -0.0774 0.2237 0.9201 0.104 Uiso 0.23(4) 1 calc PR B 2
H16D H -0.0203 0.1973 0.9423 0.104 Uiso 0.23(4) 1 calc PR B 2
C17A C -0.0343(11) 0.2268(6) 0.9973(4) 0.107(7) Uani 0.77(4) 1 d PDU B 1
H17A H 0.0039 0.2108 1.0030 0.161 Uiso 0.77(4) 1 calc PR B 1
H17B H -0.0632 0.2019 1.0123 0.161 Uiso 0.77(4) 1 calc PR B 1
H17C H -0.0367 0.2646 1.0124 0.161 Uiso 0.77(4) 1 calc PR B 1
C17B C -0.0695(16) 0.2349(13) 0.9927(8) 0.049(9) Uani 0.23(4) 1 d PDU B 2
H17D H -0.0809 0.2742 0.9996 0.073 Uiso 0.23(4) 1 calc PR B 2
H17E H -0.0408 0.2228 1.0170 0.073 Uiso 0.23(4) 1 calc PR B 2
H17F H -0.1031 0.2101 0.9949 0.073 Uiso 0.23(4) 1 calc PR B 2
C18 C 0.0116(2) 0.22416(19) 0.84030(19) 0.0379(12) Uani 1 1 d . . .
C19 C -0.0094(2) 0.20334(19) 0.7952(2) 0.0401(12) Uani 1 1 d . . .
C20 C 0.0119(3) 0.1532(2) 0.7742(2) 0.0420(12) Uani 1 1 d . . .
C21 C 0.0545(2) 0.12395(17) 0.79900(18) 0.0372(11) Uani 1 1 d . . .
C22 C 0.0790(2) 0.14382(18) 0.84329(17) 0.0362(11) Uani 1 1 d . . .
C23 C 0.0561(2) 0.19407(18) 0.86249(17) 0.0375(12) Uani 1 1 d . . .
H23 H 0.0718 0.2085 0.8924 0.045 Uiso 1 1 calc R . .
C24 C -0.0111(3) 0.1279(2) 0.7267(2) 0.0430(12) Uani 1 1 d . . .
H24A H -0.0211 0.0875 0.7324 0.052 Uiso 1 1 calc R . .
H24B H -0.0465 0.1483 0.7170 0.052 Uiso 1 1 calc R . .
C25 C 0.0097(3) 0.1151(2) 0.6356(2) 0.0525(15) Uani 1 1 d . . .
H25 H -0.0288 0.1330 0.6311 0.063 Uiso 1 1 calc R . .
C26 C 0.0487(3) 0.1374(3) 0.5953(2) 0.0611(17) Uani 1 1 d . . .
H26A H 0.0873 0.1206 0.5994 0.073 Uiso 1 1 calc R . .
H26B H 0.0523 0.1791 0.5986 0.073 Uiso 1 1 calc R . .
C27 C 0.0263(4) 0.1233(3) 0.5436(2) 0.072(2) Uani 1 1 d . . .
H27A H 0.0543 0.1363 0.5185 0.087 Uiso 1 1 calc R . .
H27B H -0.0102 0.1436 0.5378 0.087 Uiso 1 1 calc R . .
C28 C 0.0170(4) 0.0590(3) 0.5387(3) 0.070(2) Uani 1 1 d . . .
H28A H 0.0545 0.0395 0.5396 0.084 Uiso 1 1 calc R . .
H28B H -0.0010 0.0508 0.5063 0.084 Uiso 1 1 calc R . .
C29 C -0.0215(4) 0.0355(3) 0.5803(3) 0.0659(19) Uani 1 1 d . . .
H29A H -0.0240 -0.0064 0.5772 0.079 Uiso 1 1 calc R . .
H29B H -0.0606 0.0512 0.5767 0.079 Uiso 1 1 calc R . .
C30 C 0.0021(3) 0.0509(2) 0.6320(2) 0.0525(15) Uani 1 1 d . . .
H30A H -0.0249 0.0377 0.6578 0.063 Uiso 1 1 calc R . .
H30B H 0.0394 0.0318 0.6373 0.063 Uiso 1 1 calc R . .
C31 C 0.1278(3) 0.11241(18) 0.86736(17) 0.0398(12) Uani 1 1 d . . .
H31 H 0.1226 0.0713 0.8592 0.048 Uiso 1 1 calc R . .
C32 C 0.1303(3) 0.1166(2) 0.92396(18) 0.0502(15) Uani 1 1 d . . .
H32A H 0.1660 0.0983 0.9356 0.060 Uiso 1 1 calc R . .
H32B H 0.1320 0.1573 0.9334 0.060 Uiso 1 1 calc R . .
C33 C 0.0808(3) 0.0898(3) 0.9495(3) 0.0632(18) Uani 1 1 d . . .
H33A H 0.0717 0.0531 0.9334 0.076 Uiso 1 1 calc R . .
H33B H 0.0468 0.1148 0.9466 0.076 Uiso 1 1 calc R . .
C34 C 0.0943(5) 0.0796(6) 1.0047(3) 0.117(4) Uani 1 1 d . . .
H34A H 0.1358 0.0764 1.0092 0.175 Uiso 1 1 calc R . .
H34B H 0.0758 0.0444 1.0156 0.175 Uiso 1 1 calc R . .
H34C H 0.0798 0.1116 1.0243 0.175 Uiso 1 1 calc R . .
C35 C 0.1846(2) 0.13062(19) 0.84446(17) 0.0361(11) Uani 1 1 d . . .
C36 C 0.2113(2) 0.09835(17) 0.80771(17) 0.0365(11) Uani 1 1 d . . .
C37 C 0.2646(2) 0.11412(18) 0.78832(17) 0.0358(11) Uani 1 1 d . . .
C38 C 0.2911(2) 0.16393(18) 0.80502(17) 0.0370(12) Uani 1 1 d . . .
C39 C 0.2649(2) 0.19771(17) 0.84150(17) 0.0341(11) Uani 1 1 d . . .
C40 C 0.2123(2) 0.18039(18) 0.85961(16) 0.0348(11) Uani 1 1 d . . .
H40 H 0.1939 0.2036 0.8836 0.042 Uiso 1 1 calc R . .
C41 C 0.2966(3) 0.07925(18) 0.7505(2) 0.0411(12) Uani 1 1 d . . .
H41A H 0.3373 0.0763 0.7604 0.049 Uiso 1 1 calc R . .
H41B H 0.2804 0.0403 0.7496 0.049 Uiso 1 1 calc R . .
C42 C 0.3304(3) 0.0735(2) 0.66294(19) 0.0444(14) Uani 1 1 d . . .
H42 H 0.3271 0.0318 0.6696 0.053 Uiso 1 1 calc R . .
C43 C 0.3088(3) 0.0848(3) 0.6112(2) 0.0599(17) Uani 1 1 d . . .
H43A H 0.3110 0.1260 0.6039 0.072 Uiso 1 1 calc R . .
H43B H 0.2683 0.0728 0.6084 0.072 Uiso 1 1 calc R . .
C44 C 0.3456(4) 0.0517(3) 0.5743(3) 0.071(2) Uani 1 1 d . . .
H44A H 0.3413 0.0105 0.5805 0.085 Uiso 1 1 calc R . .
H44B H 0.3319 0.0596 0.5403 0.085 Uiso 1 1 calc R . .
C45 C 0.4081(4) 0.0679(3) 0.5784(3) 0.069(2) Uani 1 1 d . . .
H45A H 0.4130 0.1082 0.5689 0.083 Uiso 1 1 calc R . .
H45B H 0.4309 0.0444 0.5553 0.083 Uiso 1 1 calc R . .
C46 C 0.4299(4) 0.0591(3) 0.6310(3) 0.069(2) Uani 1 1 d . . .
H46A H 0.4698 0.0731 0.6334 0.083 Uiso 1 1 calc R . .
H46B H 0.4299 0.0180 0.6388 0.083 Uiso 1 1 calc R . .
C47 C 0.3925(3) 0.0907(3) 0.6689(2) 0.0554(16) Uani 1 1 d . . .
H47A H 0.4056 0.0815 0.7028 0.067 Uiso 1 1 calc R . .
H47B H 0.3963 0.1322 0.6640 0.067 Uiso 1 1 calc R . .
C48 C 0.2937(2) 0.25142(19) 0.86146(17) 0.0334(10) Uani 1 1 d . . .
H48 H 0.3350 0.2495 0.8518 0.040 Uiso 1 1 calc R . .
C49 C 0.2914(3) 0.2536(2) 0.91815(18) 0.0454(14) Uani 1 1 d . . .
H49A H 0.2511 0.2588 0.9287 0.054 Uiso 1 1 calc R . .
H49B H 0.3135 0.2870 0.9297 0.054 Uiso 1 1 calc R . .
C50 C 0.3159(4) 0.1994(5) 0.9432(3) 0.085(3) Uani 1 1 d . . .
H50A H 0.3229 0.2082 0.9784 0.102 Uiso 1 1 calc R . .
H50B H 0.2859 0.1696 0.9420 0.102 Uiso 1 1 calc R . .
C51 C 0.3690(5) 0.1754(5) 0.9223(4) 0.109(4) Uani 1 1 d . . .
H51A H 0.3602 0.1551 0.8916 0.164 Uiso 1 1 calc R . .
H51B H 0.3860 0.1489 0.9462 0.164 Uiso 1 1 calc R . .
H51C H 0.3962 0.2061 0.9154 0.164 Uiso 1 1 calc R . .
C52 C 0.2686(2) 0.30387(17) 0.83708(15) 0.0304(10) Uani 1 1 d . . .
C53 C 0.2884(2) 0.32085(17) 0.79041(16) 0.0326(10) Uani 1 1 d . . .
C54 C 0.2673(2) 0.36878(18) 0.76661(17) 0.0368(11) Uani 1 1 d . . .
C55 C 0.2217(2) 0.39868(17) 0.78905(17) 0.0352(11) Uani 1 1 d . . .
C56 C 0.2009(2) 0.38371(17) 0.83581(16) 0.0317(10) Uani 1 1 d . . .
C57 C 0.2256(2) 0.33662(17) 0.85842(15) 0.0325(10) Uani 1 1 d . . .
H57 H 0.2124 0.3262 0.8904 0.039 Uiso 1 1 calc R . .
C58 C 0.2961(2) 0.39335(18) 0.72110(17) 0.0370(11) Uani 1 1 d . . .
H58A H 0.2939 0.4353 0.7230 0.044 Uiso 1 1 calc R . .
H58B H 0.3371 0.3827 0.7218 0.044 Uiso 1 1 calc R . .
C59 C 0.2931(3) 0.4090(2) 0.62944(19) 0.0488(15) Uani 1 1 d . . .
H59 H 0.2816 0.4496 0.6341 0.059 Uiso 1 1 calc R . .
C60 C 0.2645(4) 0.3866(3) 0.5830(2) 0.0648(19) Uani 1 1 d . . .
H60A H 0.2223 0.3893 0.5865 0.078 Uiso 1 1 calc R . .
H60B H 0.2747 0.3462 0.5782 0.078 Uiso 1 1 calc R . .
C61 C 0.2840(4) 0.4213(4) 0.5383(3) 0.082(3) Uani 1 1 d . . .
H61A H 0.2710 0.4612 0.5419 0.099 Uiso 1 1 calc R . .
H61B H 0.2666 0.4056 0.5079 0.099 Uiso 1 1 calc R . .
C62 C 0.3502(5) 0.4196(4) 0.5340(3) 0.088(3) Uani 1 1 d . . .
H62A H 0.3624 0.3801 0.5269 0.106 Uiso 1 1 calc R . .
H62B H 0.3623 0.4436 0.5058 0.106 Uiso 1 1 calc R . .
C63 C 0.3797(4) 0.4399(3) 0.5801(3) 0.071(2) Uani 1 1 d . . .
H63A H 0.3717 0.4809 0.5850 0.085 Uiso 1 1 calc R . .
H63B H 0.4216 0.4350 0.5765 0.085 Uiso 1 1 calc R . .
C64 C 0.3584(3) 0.4061(3) 0.6255(2) 0.0582(18) Uani 1 1 d . . .
H64A H 0.3706 0.3659 0.6225 0.070 Uiso 1 1 calc R . .
H64B H 0.3758 0.4220 0.6559 0.070 Uiso 1 1 calc R . .
C65 C 0.1532(2) 0.41850(17) 0.85888(17) 0.0358(11) Uani 1 1 d . . .
H65 H 0.1587 0.4584 0.8471 0.043 Uiso 1 1 calc R . .
C66 C 0.1542(3) 0.4208(2) 0.91549(19) 0.0430(13) Uani 1 1 d . . .
H66A H 0.1204 0.4425 0.9270 0.052 Uiso 1 1 calc R . .
H66B H 0.1506 0.3816 0.9284 0.052 Uiso 1 1 calc R . .
C67 C 0.2082(3) 0.4479(3) 0.9374(2) 0.0552(16) Uani 1 1 d . . .
H67A H 0.2030 0.4522 0.9735 0.066 Uiso 1 1 calc R . .
H67B H 0.2410 0.4220 0.9320 0.066 Uiso 1 1 calc R . .
C68 C 0.2225(4) 0.5059(3) 0.9152(3) 0.074(2) Uani 1 1 d . . .
H68A H 0.2343 0.5011 0.8807 0.112 Uiso 1 1 calc R . .
H68B H 0.2538 0.5233 0.9340 0.112 Uiso 1 1 calc R . .
H68C H 0.1886 0.5304 0.9167 0.112 Uiso 1 1 calc R . .
O9 O 0.1053(3) 0.2278(2) 0.6776(2) 0.0713(14) Uani 1 1 d . . .
H9 H 0.0843 0.2568 0.6771 0.107 Uiso 1 1 calc R . .
C69 C 0.1336(3) 0.2669(3) 0.7570(3) 0.0625(18) Uani 1 1 d . . .
H69A H 0.1152 0.3032 0.7490 0.094 Uiso 1 1 calc R . .
H69B H 0.1673 0.2738 0.7778 0.094 Uiso 1 1 calc R . .
H69C H 0.1065 0.2426 0.7747 0.094 Uiso 1 1 calc R . .
C70 C 0.1522(4) 0.2375(4) 0.7093(4) 0.079(3) Uani 1 1 d . . .
H70A H 0.1809 0.2614 0.6921 0.095 Uiso 1 1 calc R . .
H70B H 0.1706 0.2007 0.7174 0.095 Uiso 1 1 calc R . .

loop_
_atom_site_aniso_label
_atom_site_aniso_U_11
_atom_site_aniso_U_22
_atom_site_aniso_U_33
_atom_site_aniso_U_23
_atom_site_aniso_U_13
_atom_site_aniso_U_12
Br1 0.0732(6) 0.0428(3) 0.0673(4) -0.0048(2) -0.0050(3) 0.0049(3)
Br2 0.0429(6) 0.0701(4) 0.0493(3) -0.0167(2) -0.0043(3) -0.0007(3)
Br3 0.0575(6) 0.0423(3) 0.0528(3) -0.0053(2) -0.0056(3) 0.0033(2)
Br4 0.0511(7) 0.0962(5) 0.0448(3) 0.0093(3) 0.0006(3) 0.0187(4)
Cl1A 0.199(7) 0.110(3) 0.127(4) 0.037(3) -0.044(4) -0.045(4)
Cl1B 0.115(6) 0.103(5) 0.116(5) 0.017(3) -0.004(4) -0.016(3)
Cl2A 0.187(6) 0.185(5) 0.134(5) 0.024(3) 0.000(3) 0.018(4)
Cl2B 0.155(5) 0.162(5) 0.118(4) -0.034(3) -0.025(3) 0.025(3)
C71 0.094(11) 0.228(17) 0.291(18) -0.092(14) -0.070(12) -0.018(10)
C72 0.141(12) 0.200(15) 0.100(8) -0.025(9) -0.025(8) -0.008(11)
O1 0.053(3) 0.0370(16) 0.052(2) 0.0096(14) 0.004(2) -0.0034(15)
O2 0.037(3) 0.0388(17) 0.082(3) -0.0130(17) -0.012(2) 0.0007(14)
O3 0.037(3) 0.0404(17) 0.071(2) -0.0134(16) -0.002(2) 0.0000(14)
O4 0.046(3) 0.0310(15) 0.055(2) -0.0100(13) 0.0019(18) -0.0026(13)
O5 0.053(3) 0.0263(14) 0.0506(19) -0.0017(12) 0.0050(18) -0.0029(13)
O6 0.037(3) 0.0330(15) 0.056(2) 0.0007(13) 0.0084(18) 0.0026(13)
O7 0.044(3) 0.0345(15) 0.0384(16) -0.0019(12) 0.0034(16) 0.0037(13)
O8 0.061(3) 0.0315(15) 0.0479(19) 0.0089(13) 0.0109(19) 0.0079(14)
N1 0.051(4) 0.040(2) 0.047(2) 0.0013(16) -0.006(2) 0.0007(18)
N2 0.046(3) 0.041(2) 0.048(2) -0.0064(16) -0.002(2) -0.0065(17)
N3 0.042(3) 0.0371(18) 0.0402(19) -0.0067(15) 0.005(2) -0.0007(16)
N4 0.045(4) 0.041(2) 0.043(2) 0.0058(16) 0.009(2) 0.0008(17)
C1 0.044(4) 0.035(2) 0.043(2) -0.0033(17) -0.001(2) 0.0049(19)
C2 0.033(4) 0.036(2) 0.048(2) -0.0103(18) 0.004(2) 0.0007(18)
C3 0.032(4) 0.0309(19) 0.043(2) -0.0079(16) 0.011(2) -0.0012(17)
C4 0.038(4) 0.0323(19) 0.034(2) -0.0039(15) 0.007(2) -0.0022(17)
C5 0.032(3) 0.0312(19) 0.0331(19) -0.0055(14) 0.0048(19) -0.0030(16)
C6 0.047(4) 0.0279(18) 0.037(2) -0.0015(15) 0.000(2) 0.0000(17)
C7 0.051(4) 0.040(2) 0.053(3) -0.004(2) -0.010(3) 0.008(2)
C8 0.058(5) 0.042(2) 0.050(3) 0.010(2) -0.013(3) -0.003(2)
C9 0.073(6) 0.069(4) 0.046(3) 0.008(3) -0.004(3) -0.007(3)
C10 0.097(8) 0.094(6) 0.051(3) 0.022(4) -0.012(4) -0.004(5)
C11 0.078(7) 0.102(6) 0.060(4) 0.016(4) -0.028(4) -0.016(4)
C12 0.052(5) 0.058(3) 0.071(4) 0.014(3) -0.014(3) -0.003(3)
C13 0.044(5) 0.046(3) 0.056(3) 0.007(2) -0.009(3) -0.001(2)
C14 0.037(4) 0.035(2) 0.057(3) -0.0088(19) 0.015(3) -0.0045(18)
C15 0.070(5) 0.041(2) 0.055(3) -0.007(2) 0.037(3) -0.006(2)
C16 0.114(7) 0.049(3) 0.097(5) 0.000(3) 0.075(5) -0.009(3)
C17A 0.150(17) 0.083(7) 0.089(8) -0.001(6) 0.075(9) -0.022(9)
C17B 0.029(18) 0.062(12) 0.055(13) 0.005(9) 0.002(12) 0.004(10)
C18 0.031(4) 0.033(2) 0.050(3) -0.0057(17) 0.014(2) -0.0089(18)
C19 0.026(4) 0.034(2) 0.060(3) -0.0081(19) 0.006(2) -0.0051(17)
C20 0.037(4) 0.034(2) 0.055(3) -0.0077(19) 0.007(2) -0.0089(18)
C21 0.040(4) 0.0265(18) 0.045(2) -0.0051(16) 0.012(2) -0.0066(16)
C22 0.038(4) 0.0304(19) 0.040(2) 0.0013(16) 0.012(2) -0.0055(17)
C23 0.043(4) 0.0325(19) 0.038(2) -0.0025(16) 0.010(2) -0.0095(18)
C24 0.034(4) 0.036(2) 0.059(3) -0.0082(19) -0.002(2) -0.0048(18)
C25 0.059(5) 0.048(3) 0.051(3) -0.009(2) -0.012(3) 0.003(2)
C26 0.079(6) 0.047(3) 0.057(3) -0.002(2) -0.005(3) -0.007(3)
C27 0.115(7) 0.052(3) 0.049(3) 0.001(2) -0.011(4) -0.001(3)
C28 0.100(7) 0.058(4) 0.053(3) -0.005(3) -0.008(4) -0.009(3)
C29 0.075(6) 0.056(3) 0.066(4) -0.019(3) -0.009(4) -0.007(3)
C30 0.059(5) 0.046(3) 0.053(3) -0.008(2) -0.004(3) -0.008(2)
C31 0.053(4) 0.0306(19) 0.035(2) 0.0046(15) 0.006(2) -0.0057(18)
C32 0.072(5) 0.045(2) 0.033(2) 0.0103(18) 0.007(3) -0.005(2)
C33 0.068(5) 0.057(3) 0.065(4) 0.009(3) 0.026(4) 0.001(3)
C34 0.160(12) 0.125(9) 0.065(5) 0.045(6) 0.039(6) 0.024(8)
C35 0.041(4) 0.031(2) 0.037(2) 0.0054(15) -0.001(2) -0.0005(17)
C36 0.048(4) 0.0257(18) 0.036(2) 0.0030(15) -0.008(2) 0.0010(17)
C37 0.042(4) 0.0290(18) 0.036(2) 0.0029(15) 0.001(2) 0.0071(17)
C38 0.043(4) 0.0303(19) 0.038(2) 0.0056(16) -0.001(2) 0.0055(18)
C39 0.038(4) 0.0276(19) 0.036(2) 0.0054(15) -0.003(2) 0.0028(16)
C40 0.039(4) 0.0309(19) 0.034(2) 0.0031(15) -0.002(2) 0.0015(17)
C41 0.045(4) 0.0284(19) 0.050(3) -0.0018(17) 0.001(2) 0.0041(18)
C42 0.048(4) 0.042(2) 0.044(3) -0.0155(19) 0.007(2) -0.008(2)
C43 0.062(5) 0.067(4) 0.051(3) -0.017(3) 0.002(3) -0.014(3)
C44 0.086(6) 0.075(4) 0.053(3) -0.028(3) 0.016(4) -0.021(4)
C45 0.076(6) 0.064(4) 0.068(4) -0.024(3) 0.030(4) -0.020(3)
C46 0.054(5) 0.067(4) 0.086(5) -0.029(3) 0.023(4) -0.009(3)
C47 0.040(5) 0.062(3) 0.064(3) -0.025(3) 0.005(3) -0.005(3)
C48 0.028(3) 0.038(2) 0.034(2) 0.0004(16) -0.006(2) -0.0010(17)
C49 0.046(4) 0.056(3) 0.034(2) 0.0028(19) -0.011(2) 0.000(2)
C50 0.086(7) 0.113(7) 0.055(4) 0.027(4) 0.001(4) 0.046(5)
C51 0.129(10) 0.104(7) 0.095(7) 0.036(6) -0.012(7) 0.026(7)
C52 0.037(3) 0.0275(18) 0.0267(18) -0.0010(13) -0.0022(18) -0.0052(16)
C53 0.033(3) 0.0274(18) 0.038(2) -0.0043(15) 0.003(2) -0.0023(16)
C54 0.044(4) 0.0294(19) 0.037(2) 0.0017(15) 0.008(2) -0.0017(17)
C55 0.044(4) 0.0254(18) 0.037(2) 0.0036(15) 0.005(2) -0.0008(16)
C56 0.032(3) 0.0258(18) 0.038(2) -0.0038(14) 0.001(2) -0.0041(16)
C57 0.037(4) 0.0311(18) 0.0292(18) 0.0008(14) -0.0032(19) -0.0043(16)
C58 0.038(4) 0.034(2) 0.039(2) 0.0031(16) 0.008(2) -0.0001(17)
C59 0.055(5) 0.053(3) 0.039(2) 0.010(2) 0.015(3) 0.004(2)
C60 0.079(6) 0.073(4) 0.043(3) 0.003(3) 0.012(3) -0.004(3)
C61 0.106(9) 0.100(6) 0.041(3) 0.009(3) 0.007(4) -0.003(5)
C62 0.128(9) 0.084(5) 0.052(4) -0.007(3) 0.034(5) -0.020(5)
C63 0.088(7) 0.067(4) 0.057(3) -0.002(3) 0.032(4) -0.015(3)
C64 0.068(6) 0.055(3) 0.052(3) 0.003(2) 0.020(3) -0.004(3)
C65 0.042(4) 0.0289(18) 0.037(2) -0.0047(15) 0.004(2) -0.0042(17)
C66 0.042(4) 0.047(2) 0.040(2) -0.0123(19) 0.001(2) -0.004(2)
C67 0.051(5) 0.066(3) 0.048(3) -0.023(2) -0.001(3) -0.007(3)
C68 0.079(6) 0.066(4) 0.078(5) -0.023(3) 0.002(4) -0.025(4)
O9 0.083(4) 0.060(3) 0.071(3) -0.012(2) -0.008(3) -0.011(2)
C69 0.072(6) 0.062(3) 0.054(3) 0.001(3) -0.001(3) -0.023(3)
C70 0.048(6) 0.083(5) 0.106(6) -0.038(5) 0.002(5) -0.005(3)

loop_
_atom_type_symbol
_atom_type_description
_atom_type_scat_dispersion_real
_atom_type_scat_dispersion_imag
_atom_type_scat_source
C C 0.0181 0.0091 'International Tables Vol C Tables 4.2.6.8 and 6.1.1.4'
H H 0.0000 0.0000 'International Tables Vol C Tables 4.2.6.8 and 6.1.1.4'
Br Br -0.6763 1.2805 'International Tables Vol C Tables 4.2.6.8 and 6.1.1.4'
Cl Cl 0.3639 0.7018 'International Tables Vol C Tables 4.2.6.8 and 6.1.1.4'
N N 0.0311 0.0180 'International Tables Vol C Tables 4.2.6.8 and 6.1.1.4'
O O 0.0492 0.0322 'International Tables Vol C Tables 4.2.6.8 and 6.1.1.4'

loop_
_exptl_crystal_face_index_h
_exptl_crystal_face_index_k
_exptl_crystal_face_index_l
_exptl_crystal_face_perp_dist
_exptl_oxdiff_crystal_face_indexfrac_h
_exptl_oxdiff_crystal_face_indexfrac_k
_exptl_oxdiff_crystal_face_indexfrac_l
_exptl_oxdiff_crystal_face_x
_exptl_oxdiff_crystal_face_y
_exptl_oxdiff_crystal_face_z
1 -15 1 0.0453 0.5001 -15.4999 0.9998 0.7880 -0.5972 0.2400
15 3 1 0.0863 15.0001 2.9999 1.0001 -0.2947 0.2594 0.9314
-15 -3 -1 0.0773 -15.0001 -2.9999 -1.0001 0.2947 -0.2594 -0.9314
0 -3 17 0.0281 -0.4999 -2.5001 16.9999 -0.4206 -0.8822 0.1035
1 3 -17 0.0757 1.4999 2.5001 -16.9999 0.4137 0.8954 -0.0392
12 -1 -10 0.0863 12.5000 -1.5000 -9.9999 0.3220 0.5729 0.7625
-2 12 -11 0.0710 -2.0002 12.0000 -10.9998 -0.2641 0.9137 -0.3515
-8 10 -9 0.0858 -8.0002 10.0001 -8.9998 -0.1823 0.6703 -0.6991
9 9 -9 0.0799 8.9999 9.0000 -8.9998 -0.2452 0.8583 0.4069
10 -4 12 0.0676 10.0002 -4.0001 11.9999 -0.2487 -0.5667 0.7678
0 -13 -8 0.0614 0.5000 -13.4999 -8.0002 0.9765 -0.1093 0.1593
8 -12 -5 0.0735 8.0001 -11.9999 -5.0001 0.7473 -0.0952 0.6402
12 4 -10 0.0745 12.0000 4.0000 -9.9999 0.0330 0.7642 0.6588
5 8 -14 0.0695 5.4999 7.5000 -13.9998 0.0223 0.9893 0.1710
-3 9 -14 0.0743 -2.5002 8.5001 -13.9998 0.0237 0.9199 -0.3563
-2 13 -8 0.0586 -1.5001 13.5000 -7.9998 -0.4455 0.8356 -0.3207
0 15 -3 0.0736 -0.0001 14.9999 -2.9998 -0.6993 0.6783 -0.2135
-1 8 15 0.0757 -1.4999 8.4998 15.0001 -0.9331 -0.4072 -0.1161
4 7 15 0.0692 3.5001 7.4998 15.0001 -0.9141 -0.3773 0.2184
13 2 10 0.0777 12.5001 2.4999 10.0000 -0.5459 -0.2075 0.8318
-2 15 1 0.0638 -1.5001 15.4999 1.0002 -0.8467 0.4916 -0.2921
14 5 3 0.0827 13.5001 5.4999 3.0001 -0.4829 0.2371 0.8145

loop_
_geom_angle_atom_site_label_1
_geom_angle_atom_site_label_2
_geom_angle_atom_site_label_3
_geom_angle
Cl1A C71 Cl1B 45.8(5)
C72 C71 Cl1A 106.3(10)
C72 C71 Cl1B 133.0(14)
Cl2B C72 Cl2A 50.2(5)
C71 C72 Cl2A 117.5(11)
C71 C72 Cl2B 108.2(10)
C7 N1 C8 113.2(4)
C24 N2 C25 115.7(5)
C41 N3 C42 112.1(4)
C58 N4 C59 113.6(4)
C2 C1 C7 119.1(5)
C6 C1 C2 119.3(5)
C6 C1 C7 121.6(5)
O2 C2 C1 114.4(5)
O2 C2 C3 123.5(5)
C3 C2 C1 122.1(5)
C2 C3 C4 116.5(4)
C2 C3 C14 122.0(5)
C4 C3 C14 121.5(5)
C5 C4 C3 123.8(5)
C4 C5 C6 117.2(5)
C4 C5 C65 121.5(4)
C6 C5 C65 121.3(4)
O1 C6 C1 116.9(5)
O1 C6 C5 122.0(5)
C1 C6 C5 121.1(4)
N1 C7 C1 109.7(4)
N1 C8 C9 107.8(5)
C13 C8 N1 110.2(5)
C13 C8 C9 112.9(5)
C8 C9 C10 110.5(7)
C11 C10 C9 112.7(6)
C10 C11 C12 112.0(7)
C13 C12 C11 109.9(6)
C8 C13 C12 111.9(5)
C3 C14 C15 111.6(4)
C3 C14 C18 111.3(4)
C18 C14 C15 113.2(5)
C16 C15 C14 112.5(6)
C17A C16 C15 111.6(9)
C17B C16 C15 122.9(14)
C17B C16 C17A 33.4(12)
C19 C18 C14 120.6(5)
C23 C18 C14 122.2(5)
C23 C18 C19 117.2(4)
O3 C19 C18 117.5(4)
O3 C19 C20 120.9(5)
C20 C19 C18 121.6(5)
C19 C20 C24 123.4(5)
C21 C20 C19 118.5(5)
C21 C20 C24 118.1(4)
O4 C21 C20 114.5(4)
O4 C21 C22 122.8(5)
C20 C21 C22 122.7(4)
C21 C22 C31 120.8(4)
C23 C22 C21 116.2(5)
C23 C22 C31 122.9(5)
C18 C23 C22 123.7(5)
N2 C24 C20 111.9(4)
N2 C25 C26 111.0(5)
N2 C25 C30 110.9(5)
C26 C25 C30 111.4(5)
C25 C26 C27 112.3(6)
C26 C27 C28 110.0(6)
C27 C28 C29 111.9(6)
C28 C29 C30 111.7(6)
C25 C30 C29 109.4(5)
C22 C31 C32 115.3(5)
C22 C31 C35 110.1(4)
C35 C31 C32 110.8(5)
C33 C32 C31 114.0(6)
C32 C33 C34 111.0(8)
C36 C35 C31 121.6(4)
C36 C35 C40 117.3(5)
C40 C35 C31 121.2(4)
O5 C36 C35 118.1(5)
O5 C36 C37 120.7(4)
C35 C36 C37 121.2(4)
C36 C37 C41 123.4(4)
C38 C37 C36 119.6(4)
C38 C37 C41 117.1(5)
O6 C38 C37 115.5(4)
O6 C38 C39 123.9(5)
C37 C38 C39 120.5(5)
C38 C39 C48 121.6(5)
C40 C39 C38 117.9(4)
C40 C39 C48 120.5(4)
C39 C40 C35 123.5(5)
N3 C41 C37 112.0(4)
C43 C42 N3 109.6(5)
C43 C42 C47 111.8(5)
C47 C42 N3 110.5(4)
C42 C43 C44 109.2(7)
C45 C44 C43 111.4(5)
C44 C45 C46 110.9(6)
C45 C46 C47 111.5(7)
C42 C47 C46 110.2(5)
C39 C48 C49 111.4(4)
C52 C48 C39 110.5(4)
C52 C48 C49 113.2(4)
C48 C49 C50 113.3(5)
C51 C50 C49 117.2(7)
C53 C52 C48 119.8(4)
C57 C52 C48 123.3(4)
C57 C52 C53 117.0(4)
O7 C53 C52 117.5(4)
O7 C53 C54 120.2(4)
C54 C53 C52 122.1(5)
C53 C54 C55 118.2(4)
C53 C54 C58 121.9(5)
C55 C54 C58 119.5(4)
O8 C55 C54 118.6(4)
O8 C55 C56 119.8(4)
C56 C55 C54 121.7(4)
C55 C56 C65 119.4(4)
C57 C56 C55 116.9(5)
C57 C56 C65 123.6(4)
C52 C57 C56 124.0(4)
N4 C58 C54 115.5(4)
N4 C59 C60 108.3(5)
N4 C59 C64 111.3(5)
C60 C59 C64 111.4(5)
C59 C60 C61 109.8(6)
C60 C61 C62 110.0(7)
C63 C62 C61 112.7(7)
C62 C63 C64 110.4(6)
C59 C64 C63 110.7(6)
C5 C65 C66 111.7(4)
C56 C65 C5 110.5(4)
C56 C65 C66 114.8(5)
C67 C66 C65 114.4(5)
C68 C67 C66 113.6(6)
O9 C70 C69 111.4(7)

loop_
_geom_bond_atom_site_label_1
_geom_bond_atom_site_label_2
_geom_bond_distance
Cl1A C71 1.708(9)
Cl1B C71 1.749(9)
Cl2A C72 1.788(9)
Cl2B C72 1.693(9)
C71 C72 1.547(17)
O1 C6 1.383(6)
O2 C2 1.376(7)
O3 C19 1.383(7)
O4 C21 1.373(5)
O5 C36 1.384(6)
O6 C38 1.365(7)
O7 C53 1.383(6)
O8 C55 1.390(6)
N1 C7 1.500(7)
N1 C8 1.514(7)
N2 C24 1.489(7)
N2 C25 1.497(7)
N3 C41 1.497(7)
N3 C42 1.516(6)
N4 C58 1.489(7)
N4 C59 1.506(6)
C1 C2 1.395(7)
C1 C6 1.385(8)
C1 C7 1.515(7)
C2 C3 1.392(8)
C3 C4 1.395(8)
C3 C14 1.519(7)
C4 C5 1.393(6)
C5 C6 1.403(7)
C5 C65 1.522(8)
C8 C9 1.537(9)
C8 C13 1.500(10)
C9 C10 1.539(10)
C10 C11 1.500(13)
C11 C12 1.539(12)
C12 C13 1.515(9)
C14 C15 1.541(8)
C14 C18 1.529(6)
C15 C16 1.526(8)
C16 C17A 1.499(16)
C16 C17B 1.47(2)
C18 C19 1.403(8)
C18 C23 1.393(8)
C19 C20 1.399(7)
C20 C21 1.384(8)
C20 C24 1.513(7)
C21 C22 1.407(7)
C22 C23 1.397(7)
C22 C31 1.506(8)
C25 C26 1.515(10)
C25 C30 1.524(8)
C26 C27 1.526(9)
C27 C28 1.535(9)
C28 C29 1.542(11)
C29 C30 1.545(8)
C31 C32 1.535(7)
C31 C35 1.524(8)
C32 C33 1.486(9)
C33 C34 1.544(11)
C35 C36 1.397(7)
C35 C40 1.398(7)
C36 C37 1.400(8)
C37 C38 1.400(7)
C37 C41 1.510(7)
C38 C39 1.406(7)
C39 C40 1.384(8)
C39 C48 1.529(6)
C42 C43 1.511(9)
C42 C47 1.513(9)
C43 C44 1.529(9)
C44 C45 1.512(11)
C45 C46 1.524(12)
C46 C47 1.537(9)
C48 C49 1.535(6)
C48 C52 1.516(6)
C49 C50 1.551(9)
C50 C51 1.475(13)
C52 C53 1.402(6)
C52 C57 1.390(7)
C53 C54 1.389(6)
C54 C55 1.411(7)
C54 C58 1.517(6)
C55 C56 1.400(6)
C56 C57 1.391(6)
C56 C65 1.515(7)
C59 C60 1.516(9)
C59 C64 1.530(11)
C60 C61 1.529(9)
C61 C62 1.550(14)
C62 C63 1.503(12)
C63 C64 1.545(8)
C65 C66 1.532(7)
C66 C67 1.532(8)
C67 C68 1.527(10)
O9 C70 1.409(10)
C69 C70 1.527(11)

loop_
_geom_torsion_atom_site_label_1
_geom_torsion_atom_site_label_2
_geom_torsion_atom_site_label_3
_geom_torsion_atom_site_label_4
_geom_torsion
Cl1A C71 C72 Cl2A 53.9(16)
Cl1A C71 C72 Cl2B 0.0(15)
Cl1B C71 C72 Cl2A 97.9(19)
Cl1B C71 C72 Cl2B 44(2)
O2 C2 C3 C4 177.9(4)
O2 C2 C3 C14 -2.6(7)
O3 C19 C20 C21 -178.7(5)
O3 C19 C20 C24 -1.3(8)
O4 C21 C22 C23 -175.9(4)
O4 C21 C22 C31 5.2(7)
O5 C36 C37 C38 -179.5(4)
O5 C36 C37 C41 -0.9(7)
O6 C38 C39 C40 -177.8(4)
O6 C38 C39 C48 1.2(7)
O7 C53 C54 C55 180.0(4)
O7 C53 C54 C58 -7.4(7)
O8 C55 C56 C57 178.8(4)
O8 C55 C56 C65 -0.9(7)
N1 C8 C9 C10 173.6(6)
N1 C8 C13 C12 -176.0(5)
N2 C25 C26 C27 -177.5(5)
N2 C25 C30 C29 178.8(6)
N3 C42 C43 C44 -178.3(5)
N3 C42 C47 C46 -179.6(6)
N4 C59 C60 C61 178.4(6)
N4 C59 C64 C63 178.6(5)
C1 C2 C3 C4 -2.2(7)
C1 C2 C3 C14 177.4(4)
C2 C1 C6 O1 -178.1(4)
C2 C1 C6 C5 0.6(7)
C2 C1 C7 N1 -73.3(7)
C2 C3 C4 C5 2.1(7)
C2 C3 C14 C15 -133.3(5)
C2 C3 C14 C18 99.1(6)
C3 C4 C5 C6 -0.7(7)
C3 C4 C5 C65 179.8(4)
C3 C14 C15 C16 172.5(6)
C3 C14 C18 C19 -83.2(6)
C3 C14 C18 C23 94.8(6)
C4 C3 C14 C15 46.3(7)
C4 C3 C14 C18 -81.3(6)
C4 C5 C6 O1 177.9(4)
C4 C5 C6 C1 -0.7(7)
C4 C5 C65 C56 78.4(5)
C4 C5 C65 C66 -50.7(6)
C5 C65 C66 C67 -171.5(4)
C6 C1 C2 O2 -179.1(4)
C6 C1 C2 C3 0.9(7)
C6 C1 C7 N1 103.2(6)
C6 C5 C65 C56 -101.0(5)
C6 C5 C65 C66 129.8(5)
C7 N1 C8 C9 161.7(5)
C7 N1 C8 C13 -74.7(6)
C7 C1 C2 O2 -2.6(7)
C7 C1 C2 C3 177.4(5)
C7 C1 C6 O1 5.5(7)
C7 C1 C6 C5 -175.8(5)
C8 N1 C7 C1 170.7(5)
C8 C9 C10 C11 -51.2(10)
C9 C8 C13 C12 -55.4(7)
C9 C10 C11 C12 54.4(10)
C10 C11 C12 C13 -56.0(8)
C11 C12 C13 C8 56.2(7)
C13 C8 C9 C10 51.6(7)
C14 C3 C4 C5 -177.5(4)
C14 C15 C16 C17A 170.3(11)
C14 C15 C16 C17B -154.1(18)
C14 C18 C19 O3 -0.6(7)
C14 C18 C19 C20 -179.4(5)
C14 C18 C23 C22 179.4(4)
C15 C14 C18 C19 150.1(5)
C15 C14 C18 C23 -31.9(7)
C18 C14 C15 C16 -61.0(8)
C18 C19 C20 C21 0.0(8)
C18 C19 C20 C24 177.4(5)
C19 C18 C23 C22 -2.5(7)
C19 C20 C21 O4 176.0(4)
C19 C20 C21 C22 -2.8(8)
C19 C20 C24 N2 111.3(6)
C20 C21 C22 C23 2.7(7)
C20 C21 C22 C31 -176.2(5)
C21 C20 C24 N2 -71.3(6)
C21 C22 C23 C18 0.0(7)
C21 C22 C31 C32 -149.2(5)
C21 C22 C31 C35 84.6(5)
C22 C31 C32 C33 64.7(6)
C22 C31 C35 C36 -98.3(5)
C22 C31 C35 C40 81.9(5)
C23 C18 C19 O3 -178.7(4)
C23 C18 C19 C20 2.5(7)
C23 C22 C31 C32 32.0(6)
C23 C22 C31 C35 -94.3(5)
C24 N2 C25 C26 162.3(5)
C24 N2 C25 C30 -73.3(7)
C24 C20 C21 O4 -1.6(7)
C24 C20 C21 C22 179.7(5)
C25 N2 C24 C20 -171.9(4)
C25 C26 C27 C28 -55.4(9)
C26 C25 C30 C29 -57.0(8)
C26 C27 C28 C29 53.5(10)
C27 C28 C29 C30 -54.7(9)
C28 C29 C30 C25 55.4(8)
C30 C25 C26 C27 58.3(8)
C31 C22 C23 C18 178.9(4)
C31 C32 C33 C34 163.1(7)
C31 C35 C36 O5 0.5(7)
C31 C35 C36 C37 -177.3(4)
C31 C35 C40 C39 177.3(4)
C32 C31 C35 C36 132.9(5)
C32 C31 C35 C40 -46.9(6)
C35 C31 C32 C33 -169.4(5)
C35 C36 C37 C38 -1.8(7)
C35 C36 C37 C41 176.8(4)
C36 C35 C40 C39 -2.5(7)
C36 C37 C38 O6 178.1(4)
C36 C37 C38 C39 0.9(7)
C36 C37 C41 N3 104.5(5)
C37 C38 C39 C40 -0.8(7)
C37 C38 C39 C48 178.3(4)
C38 C37 C41 N3 -76.9(6)
C38 C39 C40 C35 1.6(7)
C38 C39 C48 C49 -133.2(5)
C38 C39 C48 C52 100.0(5)
C39 C48 C49 C50 53.5(8)
C39 C48 C52 C53 -82.1(6)
C39 C48 C52 C57 97.0(5)
C40 C35 C36 O5 -179.7(4)
C40 C35 C36 C37 2.5(7)
C40 C39 C48 C49 45.8(6)
C40 C39 C48 C52 -81.0(5)
C41 N3 C42 C43 158.1(5)
C41 N3 C42 C47 -78.4(6)
C41 C37 C38 O6 -0.5(6)
C41 C37 C38 C39 -177.8(4)
C42 N3 C41 C37 173.8(4)
C42 C43 C44 C45 -58.0(8)
C43 C42 C47 C46 -57.3(8)
C43 C44 C45 C46 56.3(9)
C44 C45 C46 C47 -54.2(8)
C45 C46 C47 C42 54.3(8)
C47 C42 C43 C44 58.8(7)
C48 C39 C40 C35 -177.4(4)
C48 C49 C50 C51 42.3(12)
C48 C52 C53 O7 -3.7(6)
C48 C52 C53 C54 -179.5(4)
C48 C52 C57 C56 -177.7(4)
C49 C48 C52 C53 152.1(5)
C49 C48 C52 C57 -28.7(7)
C52 C48 C49 C50 178.8(6)
C52 C53 C54 C55 -4.4(7)
C52 C53 C54 C58 168.2(4)
C53 C52 C57 C56 1.4(7)
C53 C54 C55 O8 -176.2(4)
C53 C54 C55 C56 4.9(7)
C53 C54 C58 N4 96.0(6)
C54 C55 C56 C57 -2.3(7)
C54 C55 C56 C65 178.0(4)
C55 C54 C58 N4 -91.5(5)
C55 C56 C57 C52 -0.9(7)
C55 C56 C65 C5 82.9(5)
C55 C56 C65 C66 -149.7(4)
C56 C65 C66 C67 61.6(6)
C57 C52 C53 O7 177.1(4)
C57 C52 C53 C54 1.3(7)
C57 C56 C65 C5 -96.8(5)
C57 C56 C65 C66 30.6(6)
C58 N4 C59 C60 -179.3(5)
C58 N4 C59 C64 57.9(6)
C58 C54 C55 O8 11.0(7)
C58 C54 C55 C56 -167.9(5)
C59 N4 C58 C54 168.2(4)
C59 C60 C61 C62 56.9(9)
C60 C59 C64 C63 57.6(7)
C60 C61 C62 C63 -56.2(10)
C61 C62 C63 C64 54.6(10)
C62 C63 C64 C59 -54.7(9)
C64 C59 C60 C61 -58.9(8)
C65 C5 C6 O1 -2.6(7)
C65 C5 C6 C1 178.8(4)
C65 C56 C57 C52 178.8(4)
C65 C66 C67 C68 51.2(7)
